data_1567840
loop_
_publ_author_name
'Yan, Chong-Chong'
'Tang, Si-Fu'

_publ_section_title
;
 Rational design of heterostructural heterometallic phosphonates as highly
 efficient electrocatalysts for overall water splitting under alkaline
 conditions
;
_journal_issue 24
_journal_name_full 'Catalysis Science &amp; Technology'
_journal_page_first 7417
_journal_page_last 7426
_journal_paper_doi 10.1039/D2CY01673G
_journal_volume 12
_journal_year 2022
_chemical_formula_sum 'C8 H40 Ni3 O30 P4'
_chemical_formula_weight 916.41
_space_group_crystal_system monoclinic
_space_group_IT_number 14
_space_group_name_Hall '-P 2ybc'
_space_group_name_H-M_alt 'P 1 21/c 1'
_atom_sites_solution_hydrogens mixed
_audit_creation_method SHELXL-2014
_audit_update_record
;
2022-04-14 deposited with the CCDC.	2022-10-25 downloaded from the CCDC.
;
_cell_angle_alpha 90
_cell_angle_beta 97.3230(10)
_cell_angle_gamma 90
_cell_formula_units_Z 2
_cell_length_a 10.6044(4)
_cell_length_b 10.3561(4)
_cell_length_c 13.9206(6)
_cell_measurement_reflns_used 18388
_cell_measurement_temperature 293(2)
_cell_measurement_theta_max 25.000
_cell_measurement_theta_min 3.244
_cell_volume 1516.29(10)
_computing_cell_refinement 'Bruker XSCANS'
_computing_data_collection 'Bruker XSCANS'
_computing_data_reduction 'Bruker SHELXTL'
_computing_molecular_graphics 'Bruker SHELXTL'
_computing_publication_material 'Bruker SHELXTL'
_computing_structure_refinement 'SHELXL-2014 (Sheldrick, 2014)'
_computing_structure_solution 'Bruker SHELXTL'
_diffrn_ambient_temperature 293(2)
_diffrn_measured_fraction_theta_full 0.968
_diffrn_measured_fraction_theta_max 0.996
_diffrn_measurement_device_type 'Bruker P4'
_diffrn_measurement_method '\w scans'
_diffrn_radiation_type MoK\a
_diffrn_radiation_wavelength 0.71073
_diffrn_reflns_av_R_equivalents 0.0460
_diffrn_reflns_av_unetI/netI 0.0304
_diffrn_reflns_Laue_measured_fraction_full 0.968
_diffrn_reflns_Laue_measured_fraction_max 0.996
_diffrn_reflns_limit_h_max 12
_diffrn_reflns_limit_h_min -12
_diffrn_reflns_limit_k_max 12
_diffrn_reflns_limit_k_min -12
_diffrn_reflns_limit_l_max 16
_diffrn_reflns_limit_l_min -16
_diffrn_reflns_number 20068
_diffrn_reflns_point_group_measured_fraction_full 0.968
_diffrn_reflns_point_group_measured_fraction_max 0.996
_diffrn_reflns_theta_full 25.242
_diffrn_reflns_theta_max 25.000
_diffrn_reflns_theta_min 3.244
_diffrn_source 'sealed tube'
_exptl_absorpt_coefficient_mu 2.169
_exptl_absorpt_correction_T_max 0.828
_exptl_absorpt_correction_T_min 0.751
_exptl_absorpt_correction_type multi-scan
_exptl_crystal_colour green
_exptl_crystal_density_diffrn 2.007
_exptl_crystal_description prism
_exptl_crystal_F_000 944
_exptl_crystal_size_max 0.196
_exptl_crystal_size_mid 0.110
_exptl_crystal_size_min 0.087
_refine_diff_density_max 1.108
_refine_diff_density_min -0.753
_refine_diff_density_rms 0.110
_refine_ls_extinction_method none
_refine_ls_goodness_of_fit_ref 1.069
_refine_ls_hydrogen_treatment constr
_refine_ls_matrix_type full
_refine_ls_number_parameters 205
_refine_ls_number_reflns 2664
_refine_ls_number_restraints 0
_refine_ls_restrained_S_all 1.069
_refine_ls_R_factor_all 0.0528
_refine_ls_R_factor_gt 0.0399
_refine_ls_shift/su_max 0.000
_refine_ls_shift/su_mean 0.000
_refine_ls_structure_factor_coef Fsqd
_refine_ls_weighting_details 'w=1/[\s^2^(Fo^2^)+(0.0455P)^2^+5.7671P] where P=(Fo^2^+2Fc^2^)/3'
_refine_ls_weighting_scheme calc
_refine_ls_wR_factor_gt 0.0946
_refine_ls_wR_factor_ref 0.1015
_reflns_Friedel_coverage 0.000
_reflns_number_gt 2205
_reflns_number_total 2664
_reflns_threshold_expression 'I > 2\s(I)'
_cod_data_source_file d2cy01673g2.cif
_cod_data_source_block 2
_cod_depositor_comments 'Adding full bibliography for 1567839--1567840.cif.'
_cod_original_sg_symbol_H-M 'P 21/c'
_cod_database_code 1567840
_shelx_space_group_comment
;
The symmetry employed for this shelxl refinement is uniquely defined
by the following loop, which should always be used as a source of
symmetry information in preference to the above space-group names.
They are only intended as comments.
;
_shelxl_version_number 2014-3

loop_
_space_group_symop_operation_xyz
'x, y, z'
'-x, y+1/2, -z+1/2'
'-x, -y, -z'
'x, -y-1/2, z-1/2'

loop_
_atom_site_label
_atom_site_type_symbol
_atom_site_fract_x
_atom_site_fract_y
_atom_site_fract_z
_atom_site_U_iso_or_equiv
_atom_site_adp_type
_atom_site_occupancy
_atom_site_site_symmetry_order
_atom_site_calc_flag
_atom_site_refinement_flags_posn
_atom_site_refinement_flags_adp
_atom_site_refinement_flags_occupancy
_atom_site_disorder_assembly
_atom_site_disorder_group
Ni1 Ni 0.15493(5) 0.08651(5) 0.38788(4) 0.01616(17) Uani 1 1 d . . . . .
Ni2 Ni 0.0000 0.5000 0.5000 0.0133(2) Uani 1 2 d S . P . .
P1 P 0.17257(10) 0.37318(10) 0.34903(7) 0.0112(2) Uani 1 1 d . . . . .
P2 P 0.20857(10) 0.27707(10) 0.55595(7) 0.0110(2) Uani 1 1 d . . . . .
O1W O 0.2265(4) -0.0812(3) 0.4515(3) 0.0355(9) Uani 1 1 d . . . . .
H1W H 0.1773 -0.1446 0.4360 0.053 Uiso 1 1 d R U . . .
H2W H 0.3059 -0.0942 0.4528 0.053 Uiso 1 1 d R U . . .
O1 O 0.0974(3) 0.4839(3) 0.3807(2) 0.0160(6) Uani 1 1 d . . . . .
O2W O 0.2039(4) 0.0147(3) 0.2627(2) 0.0359(9) Uani 1 1 d . . . . .
H3W H 0.1635 -0.0559 0.2532 0.054 Uiso 1 1 d R U . . .
H4W H 0.1606 0.0632 0.2217 0.054 Uiso 1 1 d R U . . .
O2 O 0.0981(3) 0.2534(3) 0.3162(2) 0.0188(7) Uani 1 1 d . . . . .
O3W O -0.0271(3) 0.0167(4) 0.3722(3) 0.0363(9) Uani 1 1 d . . . . .
H5W H -0.0559 -0.0350 0.4116 0.054 Uiso 1 1 d R U . . .
H6W H -0.0781 0.0189 0.3199 0.054 Uiso 1 1 d R U . . .
O3 O 0.2476(3) 0.4233(3) 0.2673(2) 0.0195(7) Uani 1 1 d . . . . .
H3A H 0.2716 0.5010 0.2617 0.029 Uiso 1 1 d R U . . .
O4 O 0.1375(3) 0.3959(3) 0.5831(2) 0.0155(6) Uani 1 1 d . . . . .
O4W O -0.0970(3) 0.3276(3) 0.4645(2) 0.0234(7) Uani 1 1 d . . . . .
H7W H -0.0441 0.2659 0.4653 0.035 Uiso 1 1 d R U . . .
H8W H -0.1733 0.3035 0.4662 0.035 Uiso 1 1 d R U . . .
O5 O 0.1191(3) 0.1679(3) 0.5164(2) 0.0154(6) Uani 1 1 d . . . . .
O5W O 0.4778(3) 0.1631(4) 0.2802(3) 0.0410(9) Uani 1 1 d . . . . .
H9W H 0.4784 0.2436 0.2922 0.061 Uiso 1 1 d R U . . .
H10W H 0.4682 0.0818 0.2836 0.061 Uiso 1 1 d R U . . .
O6 O 0.3088(3) 0.2324(3) 0.6356(2) 0.0171(7) Uani 1 1 d . . . . .
H6A H 0.2766 0.1835 0.6719 0.026 Uiso 1 1 calc R U . . .
O6W O 0.1156(3) 0.7314(3) 0.3205(3) 0.0365(9) Uani 1 1 d . . . . .
H11W H 0.1343 0.7125 0.2647 0.055 Uiso 1 1 d R U . . .
H12W H 0.0618 0.7723 0.3493 0.055 Uiso 1 1 d R U . . .
O7 O 0.3321(3) 0.1904(3) 0.4210(2) 0.0145(6) Uani 1 1 d . . . . .
O7W O 0.2773(5) 0.7732(6) 0.1939(4) 0.092(2) Uani 1 1 d . . . . .
H13W H 0.2773 0.7058 0.1590 0.137 Uiso 1 1 d R U . . .
H14W H 0.3192 0.8035 0.2451 0.137 Uiso 1 1 d R U . . .
O8W O 0.5107(6) 0.4391(6) 0.0994(5) 0.0937(19) Uani 1 1 d . . . . .
H15W H 0.4477 0.4901 0.0884 0.141 Uiso 1 1 d R U . . .
H16W H 0.5323 0.4081 0.1556 0.141 Uiso 1 1 d R U . . .
C1 C 0.2911(4) 0.3183(4) 0.4497(3) 0.0100(8) Uani 1 1 d . . . . .
C2 C 0.5252(4) 0.3723(4) 0.4833(3) 0.0202(10) Uani 1 1 d . . . . .
H2A H 0.5439 0.2863 0.4723 0.024 Uiso 1 1 calc R U . . .
C3 C 0.3993(4) 0.4118(4) 0.4752(3) 0.0122(8) Uani 1 1 d . . . . .
C4 C 0.3766(4) 0.5410(4) 0.4926(4) 0.0215(10) Uani 1 1 d . . . . .
H4A H 0.2931 0.5702 0.4880 0.026 Uiso 1 1 calc R U . . .

loop_
_atom_site_aniso_label
_atom_site_aniso_U_11
_atom_site_aniso_U_22
_atom_site_aniso_U_33
_atom_site_aniso_U_23
_atom_site_aniso_U_13
_atom_site_aniso_U_12
Ni1 0.0216(3) 0.0119(3) 0.0148(3) -0.0002(2) 0.0017(2) -0.0036(2)
Ni2 0.0115(4) 0.0133(4) 0.0152(4) -0.0009(3) 0.0013(3) 0.0014(3)
P1 0.0127(5) 0.0105(5) 0.0105(5) 0.0003(4) 0.0013(4) -0.0004(4)
P2 0.0108(5) 0.0120(5) 0.0101(5) 0.0009(4) 0.0017(4) -0.0007(4)
O1W 0.046(2) 0.0202(18) 0.039(2) 0.0086(16) 0.0011(17) -0.0002(16)
O1 0.0159(15) 0.0169(16) 0.0153(15) 0.0016(12) 0.0021(12) 0.0037(13)
O2W 0.059(2) 0.029(2) 0.0187(17) -0.0009(15) 0.0005(17) 0.0054(18)
O2 0.0203(16) 0.0151(15) 0.0190(16) 0.0012(13) -0.0054(13) -0.0036(13)
O3W 0.035(2) 0.041(2) 0.0292(19) 0.0109(17) -0.0096(16) -0.0246(17)
O3 0.0281(17) 0.0146(15) 0.0172(16) 0.0035(13) 0.0086(13) -0.0043(13)
O4 0.0154(15) 0.0172(16) 0.0137(15) -0.0020(12) 0.0009(12) 0.0026(12)
O4W 0.0129(15) 0.0212(17) 0.0365(19) -0.0035(14) 0.0050(14) 0.0000(13)
O5 0.0179(15) 0.0147(15) 0.0140(14) 0.0000(12) 0.0039(12) -0.0070(12)
O5W 0.042(2) 0.042(2) 0.039(2) 0.0008(18) 0.0077(17) 0.0028(19)
O6 0.0202(16) 0.0200(16) 0.0111(15) 0.0070(12) 0.0020(12) 0.0005(13)
O6W 0.037(2) 0.029(2) 0.042(2) -0.0002(17) -0.0009(17) -0.0018(17)
O7 0.0156(15) 0.0075(14) 0.0203(15) -0.0020(12) 0.0016(12) 0.0004(12)
O7W 0.061(3) 0.133(5) 0.080(4) 0.043(4) 0.006(3) 0.020(3)
O8W 0.093(4) 0.071(4) 0.117(5) -0.022(4) 0.012(4) -0.034(3)
C1 0.0097(19) 0.0073(19) 0.013(2) -0.0002(16) 0.0011(16) 0.0022(16)
C2 0.016(2) 0.010(2) 0.034(3) -0.0036(19) 0.0000(19) 0.0017(18)
C3 0.012(2) 0.013(2) 0.011(2) -0.0004(16) 0.0010(16) -0.0012(17)
C4 0.008(2) 0.015(2) 0.040(3) -0.001(2) 0.0009(19) 0.0020(18)

loop_
_atom_type_symbol
_atom_type_description
_atom_type_scat_dispersion_real
_atom_type_scat_dispersion_imag
_atom_type_scat_source
C C 0.0033 0.0016 'International Tables Vol C Tables 4.2.6.8 and 6.1.1.4'
H H 0.0000 0.0000 'International Tables Vol C Tables 4.2.6.8 and 6.1.1.4'
Ni Ni 0.3393 1.1124 'International Tables Vol C Tables 4.2.6.8 and 6.1.1.4'
O O 0.0106 0.0060 'International Tables Vol C Tables 4.2.6.8 and 6.1.1.4'
P P 0.1023 0.0942 'International Tables Vol C Tables 4.2.6.8 and 6.1.1.4'

loop_
_geom_angle_atom_site_label_1
_geom_angle_atom_site_label_2
_geom_angle_atom_site_label_3
_geom_angle
_geom_angle_site_symmetry_1
_geom_angle_site_symmetry_3
_geom_angle_publ_flag
O2W Ni1 O3W 96.94(16) . . ?
O2W Ni1 O2 88.99(13) . . ?
O3W Ni1 O2 91.78(13) . . ?
O2W Ni1 O1W 86.52(15) . . ?
O3W Ni1 O1W 92.25(15) . . ?
O2 Ni1 O1W 174.29(14) . . ?
O2W Ni1 O5 175.24(14) . . ?
O3W Ni1 O5 87.76(13) . . ?
O2 Ni1 O5 90.15(12) . . ?
O1W Ni1 O5 94.05(13) . . ?
O2W Ni1 O7 93.15(13) . . ?
O3W Ni1 O7 168.55(14) . . ?
O2 Ni1 O7 82.99(11) . . ?
O1W Ni1 O7 93.75(13) . . ?
O5 Ni1 O7 82.10(11) . . ?
O4 Ni2 O4 180.0 . 3_566 ?
O4 Ni2 O1 91.06(11) . . ?
O4 Ni2 O1 88.94(11) 3_566 . ?
O4 Ni2 O1 88.94(11) . 3_566 ?
O4 Ni2 O1 91.06(11) 3_566 3_566 ?
O1 Ni2 O1 180.0 . 3_566 ?
O4 Ni2 O4W 88.73(12) . . ?
O4 Ni2 O4W 91.27(12) 3_566 . ?
O1 Ni2 O4W 91.29(12) . . ?
O1 Ni2 O4W 88.71(12) 3_566 . ?
O4 Ni2 O4W 91.27(12) . 3_566 ?
O4 Ni2 O4W 88.73(12) 3_566 3_566 ?
O1 Ni2 O4W 88.71(12) . 3_566 ?
O1 Ni2 O4W 91.29(12) 3_566 3_566 ?
O4W Ni2 O4W 180.0 . 3_566 ?
O1 P1 O2 116.20(17) . . ?
O1 P1 O3 107.52(17) . . ?
O2 P1 O3 110.40(17) . . ?
O1 P1 C1 110.42(17) . . ?
O2 P1 C1 104.82(17) . . ?
O3 P1 C1 107.15(18) . . ?
O6 P2 O4 113.09(17) . . ?
O6 P2 O5 112.56(17) . . ?
O4 P2 O5 112.59(16) . . ?
O6 P2 C1 107.21(17) . . ?
O4 P2 C1 108.13(17) . . ?
O5 P2 C1 102.46(16) . . ?
Ni1 O1W H1W 111.3 . . ?
Ni1 O1W H2W 117.1 . . ?
H1W O1W H2W 117.2 . . ?
P1 O1 Ni2 129.61(17) . . ?
Ni1 O2W H3W 105.7 . . ?
Ni1 O2W H4W 100.7 . . ?
H3W O2W H4W 100.7 . . ?
P1 O2 Ni1 115.82(16) . . ?
Ni1 O3W H5W 124.4 . . ?
Ni1 O3W H6W 124.7 . . ?
H5W O3W H6W 109.1 . . ?
P1 O3 H3A 124.6 . . ?
P2 O4 Ni2 128.83(17) . . ?
Ni2 O4W H7W 109.6 . . ?
Ni2 O4W H8W 133.4 . . ?
H7W O4W H8W 114.1 . . ?
P2 O5 Ni1 116.14(16) . . ?
H9W O5W H10W 163.3 . . ?
P2 O6 H6A 109.5 . . ?
H11W O6W H12W 142.7 . . ?
C1 O7 Ni1 103.2(2) . . ?
H13W O7W H14W 138.1 . . ?
H15W O8W H16W 121.0 . . ?
O7 C1 C3 113.6(3) . . ?
O7 C1 P1 105.5(2) . . ?
C3 C1 P1 113.8(3) . . ?
O7 C1 P2 101.3(2) . . ?
C3 C1 P2 112.4(3) . . ?
P1 C1 P2 109.2(2) . . ?
C4 C2 C3 121.0(4) 3_666 . ?
C4 C2 H2A 119.5 3_666 . ?
C3 C2 H2A 119.5 . . ?
C4 C3 C2 117.2(4) . . ?
C4 C3 C1 121.1(4) . . ?
C2 C3 C1 121.7(4) . . ?
C2 C4 C3 121.7(4) 3_666 . ?
C2 C4 H4A 119.1 3_666 . ?
C3 C4 H4A 119.1 . . ?

loop_
_geom_bond_atom_site_label_1
_geom_bond_atom_site_label_2
_geom_bond_distance
_geom_bond_site_symmetry_2
_geom_bond_publ_flag
Ni1 O2W 2.022(3) . ?
Ni1 O3W 2.047(3) . ?
Ni1 O2 2.048(3) . ?
Ni1 O1W 2.051(3) . ?
Ni1 O5 2.056(3) . ?
Ni1 O7 2.163(3) . ?
Ni2 O4 2.048(3) . ?
Ni2 O4 2.048(3) 3_566 ?
Ni2 O1 2.072(3) . ?
Ni2 O1 2.072(3) 3_566 ?
Ni2 O4W 2.088(3) . ?
Ni2 O4W 2.088(3) 3_566 ?
P1 O1 1.494(3) . ?
P1 O2 1.510(3) . ?
P1 O3 1.559(3) . ?
P1 C1 1.849(4) . ?
P2 O6 1.508(3) . ?
P2 O4 1.516(3) . ?
P2 O5 1.533(3) . ?
P2 C1 1.862(4) . ?
O1W H1W 0.8500 . ?
O1W H2W 0.8501 . ?
O2W H3W 0.8499 . ?
O2W H4W 0.8500 . ?
O3W H5W 0.8500 . ?
O3W H6W 0.8500 . ?
O3 H3A 0.8500 . ?
O4W H7W 0.8500 . ?
O4W H8W 0.8500 . ?
O5W H9W 0.8500 . ?
O5W H10W 0.8500 . ?
O6 H6A 0.8200 . ?
O6W H11W 0.8500 . ?
O6W H12W 0.8499 . ?
O7 C1 1.465(5) . ?
O7W H13W 0.8500 . ?
O7W H14W 0.8501 . ?
O8W H15W 0.8500 . ?
O8W H16W 0.8499 . ?
C1 C3 1.509(6) . ?
C2 C4 1.384(6) 3_666 ?
C2 C3 1.387(6) . ?
C2 H2A 0.9300 . ?
C3 C4 1.387(6) . ?
C4 C2 1.384(6) 3_666 ?
C4 H4A 0.9300 . ?

loop_
_geom_torsion_atom_site_label_1
_geom_torsion_atom_site_label_2
_geom_torsion_atom_site_label_3
_geom_torsion_atom_site_label_4
_geom_torsion
_geom_torsion_site_symmetry_1
_geom_torsion_site_symmetry_2
_geom_torsion_site_symmetry_3
_geom_torsion_site_symmetry_4
_geom_torsion_publ_flag
O2 P1 O1 Ni2 67.2(3) . . . . ?
O3 P1 O1 Ni2 -168.5(2) . . . . ?
C1 P1 O1 Ni2 -52.0(3) . . . . ?
O1 P1 O2 Ni1 -123.55(18) . . . . ?
O3 P1 O2 Ni1 113.70(19) . . . . ?
C1 P1 O2 Ni1 -1.4(2) . . . . ?
O6 P2 O4 Ni2 176.63(19) . . . . ?
O5 P2 O4 Ni2 -54.4(3) . . . . ?
C1 P2 O4 Ni2 58.1(3) . . . . ?
O6 P2 O5 Ni1 -100.69(19) . . . . ?
O4 P2 O5 Ni1 130.05(17) . . . . ?
C1 P2 O5 Ni1 14.1(2) . . . . ?
Ni1 O7 C1 C3 -179.0(3) . . . . ?
Ni1 O7 C1 P1 -53.5(2) . . . . ?
Ni1 O7 C1 P2 60.3(2) . . . . ?
O1 P1 C1 O7 164.1(2) . . . . ?
O2 P1 C1 O7 38.2(3) . . . . ?
O3 P1 C1 O7 -79.1(3) . . . . ?
O1 P1 C1 C3 -70.6(3) . . . . ?
O2 P1 C1 C3 163.5(3) . . . . ?
O3 P1 C1 C3 46.2(3) . . . . ?
O1 P1 C1 P2 55.9(2) . . . . ?
O2 P1 C1 P2 -70.0(2) . . . . ?
O3 P1 C1 P2 172.72(18) . . . . ?
O6 P2 C1 O7 68.7(3) . . . . ?
O4 P2 C1 O7 -169.1(2) . . . . ?
O5 P2 C1 O7 -50.0(3) . . . . ?
O6 P2 C1 C3 -52.9(3) . . . . ?
O4 P2 C1 C3 69.3(3) . . . . ?
O5 P2 C1 C3 -171.6(3) . . . . ?
O6 P2 C1 P1 179.71(19) . . . . ?
O4 P2 C1 P1 -58.1(2) . . . . ?
O5 P2 C1 P1 61.0(2) . . . . ?
C4 C2 C3 C4 -0.2(7) 3_666 . . . ?
C4 C2 C3 C1 -179.5(4) 3_666 . . . ?
O7 C1 C3 C4 172.2(4) . . . . ?
P1 C1 C3 C4 51.3(5) . . . . ?
P2 C1 C3 C4 -73.6(4) . . . . ?
O7 C1 C3 C2 -8.5(5) . . . . ?
P1 C1 C3 C2 -129.4(4) . . . . ?
P2 C1 C3 C2 105.8(4) . . . . ?
C2 C3 C4 C2 0.2(7) . . . 3_666 ?
C1 C3 C4 C2 179.6(4) . . . 3_666 ?
